data_4323859
loop_
_publ_author_name
'Euro Solari'
'Mario Latronico'
'Philippe Blech'
'Carlo Floriani'
'Angiola Chiesi-Villa'
'Corrado Rizzoli'

_publ_contact_author
;
     Dr. Corrado Rizzoli
     Dipartimento di Chimica Generale ed Inorganica, 
     Chimica Analitica, Chimica Fisica
     Viale delle Scienze 78
     I-43100 Parma
     Italy
;
_publ_contact_author_email rizzoli@at@ipruniv.cce.unipr.it
_publ_contact_author_fax '[039]521 905 556'
_publ_contact_author_phone '[039]521 905 449'
_publ_section_title
;
 An Organometallic Methodology Affording Dinuclear Copper(I) Complexes
;
_journal_name_full 'Inorganic Chemistry'
_journal_page_first 4526
_journal_page_last 4528
_journal_paper_doi 10.1021/ic960072k
_journal_volume 35
_journal_year 1996
_chemical_formula_sum 'C91 H86 Cu2 O2 P4'
_chemical_formula_weight 1490.68
_space_group_IT_number 14
_symmetry_cell_setting monoclinic
_symmetry_space_group_name_Hall '-P 2yn'
_symmetry_space_group_name_H-M 'P 1 21/n 1'
_atom_sites_solution_hydrogens calculated
_atom_sites_solution_primary direct
_atom_sites_solution_secondary difmap
_audit_creation_method 'PARSTCIF: on Quansan Personal Computer'
_cell_angle_alpha 90.00
_cell_angle_beta 99.05(1)
_cell_angle_gamma 90.00
_cell_formula_units_Z 2.00
_cell_length_a 18.612(2)
_cell_length_b 14.341(1)
_cell_length_c 14.840(1)
_cell_measurement_radiation MoK\a
_cell_measurement_reflns_used 25
_cell_measurement_temperature 295(2)
_cell_measurement_theta_max 16.6
_cell_measurement_theta_min 11.6
_cell_measurement_wavelength 0.71069
_cell_volume 3911.7(6)
_computing_cell_refinement 'Belletti et al., 1993'
_computing_data_collection 'Belletti, Cantoni & Pasquinelli,1993'
_computing_data_reduction 'DIFAU (Belletti et al.)'
_computing_structure_refinement 'SHELX76 (Sheldrick,1976)'
_diffrn_ambient_temperature 295(2)
_diffrn_measurement_device 'Philips PW1100 diffractometer'
_diffrn_measurement_method 'profile data from omega/2theta scans'
_diffrn_radiation_source 'fine-focus sealed tube'
_diffrn_radiation_type MoK\a
_diffrn_radiation_wavelength 0.71069
_diffrn_reflns_av_R_equivalents 0.0152
_diffrn_reflns_limit_h_max 19
_diffrn_reflns_limit_h_min -19
_diffrn_reflns_limit_k_max 15
_diffrn_reflns_limit_k_min 0
_diffrn_reflns_limit_l_max 16
_diffrn_reflns_limit_l_min 0
_diffrn_reflns_number 5966
_diffrn_reflns_theta_max 23.0
_diffrn_reflns_theta_min 3.0
_diffrn_standards_decay_% none
_diffrn_standards_interval_count 100
_diffrn_standards_number 3
_exptl_absorpt_coefficient_mu 0.6725
_exptl_absorpt_correction_type none
_exptl_crystal_colour colorless
_exptl_crystal_density_diffrn 1.2656
_exptl_crystal_description prism
_exptl_crystal_F_000 1560.0
_exptl_crystal_size_max 0.67
_exptl_crystal_size_mid 0.64
_exptl_crystal_size_min 0.37
_refine_diff_density_max 0.50
_refine_diff_density_min -0.23
_refine_ls_extinction_method none
_refine_ls_goodness_of_fit_obs 0.850
_refine_ls_hydrogen_treatment none
_refine_ls_matrix_type fullcycle
_refine_ls_number_parameters 372
_refine_ls_number_reflns 3452
_refine_ls_number_restraints 0
_refine_ls_R_factor_all 0.0523
_refine_ls_R_factor_obs 0.0480
_refine_ls_shift/esd_max 0.35
_refine_ls_shift/esd_mean 0.06
_refine_ls_structure_factor_coef F
_refine_ls_weighting_scheme unit
_reflns_number_observed 3452
_reflns_number_total 5508
_reflns_observed_criterion >2sigma(I)
_cod_data_source_file ic960072k_1.cif
_cod_data_source_block COMPLEX4
_cod_original_cell_volume 3911.71(58)
_cod_database_code 4323859

loop_
_symmetry_equiv_pos_as_xyz
'x, y, z'
'-x, -y, -z'
'0.5+x, 0.5-y, 0.5+z'
'0.5-x, 0.5+y, 0.5-z'

loop_
_atom_site_aniso_label
_atom_site_aniso_U_11
_atom_site_aniso_U_22
_atom_site_aniso_U_33
_atom_site_aniso_U_12
_atom_site_aniso_U_13
_atom_site_aniso_U_23
CU 0.0408(4) 0.0389(4) 0.0546(4) 0.0000(3) 0.0097(3) -0.0010(3)
P1 0.0436(7) 0.0375(7) 0.0490(8) 0.0008(6) 0.0080(6) 0.0014(6)
P2 0.0429(7) 0.0440(8) 0.0518(8) 0.0065(6) 0.0082(6) -0.0015(6)
O1 0.0437(21) 0.0591(24) 0.0889(28) -0.0236(22) 0.0111(20) 0.0016(19)
N1 0.0464(23) 0.0358(22) 0.0624(27) -0.0011(20) 0.0233(20) -0.0021(19)
C1 0.0369(30) 0.0935(49) 0.1204(58) -0.0225(43) 0.0052(33) -0.0019(32)
C2 0.0421(29) 0.0521(34) 0.0786(40) -0.0002(30) 0.0075(28) -0.0045(27)
C3 0.0519(32) 0.0547(34) 0.0744(38) -0.0141(29) 0.0109(27) -0.0124(27)
C4 0.0600(33) 0.0442(29) 0.0582(33) -0.0015(25) 0.0183(27) -0.0051(26)
C5 0.0940(50) 0.0718(45) 0.0997(52) -0.0329(38) 0.0302(42) -0.0112(38)
C6 0.0529(31) 0.0441(29) 0.0745(37) 0.0015(26) 0.0266(26) 0.0065(25)
C11 0.0424(28) 0.0493(31) 0.0514(30) 0.0000(26) 0.0057(23) 0.0007(24)
C12 0.0740(40) 0.0659(39) 0.0618(38) -0.0084(30) 0.0035(31) 0.0004(32)
C13 0.1084(55) 0.0806(49) 0.0589(41) -0.0078(35) -0.0112(36) 0.0083(39)
C14 0.0874(50) 0.1138(63) 0.0517(39) 0.0102(40) 0.0001(34) 0.0241(43)
C15 0.0928(48) 0.0758(45) 0.0622(39) 0.0259(35) 0.0147(35) 0.0181(36)
C16 0.0633(35) 0.0583(35) 0.0572(34) 0.0103(28) 0.0158(28) 0.0064(29)
C21 0.0632(34) 0.0441(30) 0.0439(29) 0.0091(24) 0.0120(25) 0.0143(26)
C22 0.0508(34) 0.0585(37) 0.0903(45) 0.0062(31) 0.0153(30) 0.0092(28)
C23 0.0708(42) 0.0884(52) 0.0949(52) 0.0145(41) 0.0314(37) 0.0322(40)
C24 0.1143(61) 0.0734(48) 0.0743(45) -0.0140(36) -0.0010(42) 0.0443(45)
C25 0.1056(56) 0.0709(46) 0.0901(50) -0.0383(38) -0.0202(42) 0.0304(42)
C26 0.0760(42) 0.0533(37) 0.0855(46) -0.0161(32) 0.0066(34) 0.0062(32)
C31 0.0468(30) 0.0295(26) 0.0653(35) 0.0017(23) 0.0074(26) 0.0006(21)
C32 0.0540(34) 0.0551(34) 0.0727(39) 0.0015(27) 0.0203(29) 0.0042(26)
C33 0.0538(36) 0.0667(41) 0.1020(52) 0.0221(36) 0.0165(34) -0.0011(32)
C34 0.0513(35) 0.0635(41) 0.1154(58) 0.0005(37) 0.0042(37) -0.0104(31)
C35 0.0662(41) 0.0682(40) 0.0830(46) 0.0061(34) -0.0139(35) 0.0005(34)
C36 0.0518(33) 0.0545(33) 0.0661(38) 0.0010(27) 0.0013(28) -0.0098(27)
C41 0.0538(30) 0.0447(30) 0.0491(30) 0.0064(24) 0.0113(25) 0.0002(25)
C42 0.0815(43) 0.0450(33) 0.0824(43) 0.0090(31) -0.0034(35) -0.0012(30)
C43 0.1004(53) 0.0506(38) 0.0995(52) 0.0110(35) 0.0110(42) 0.0099(36)
C44 0.1098(57) 0.0577(40) 0.0961(54) 0.0036(38) 0.0295(44) -0.0197(41)
C45 0.0964(50) 0.0602(42) 0.0891(48) -0.0011(36) 0.0110(40) -0.0297(39)
C46 0.0590(34) 0.0630(36) 0.0664(37) 0.0055(30) 0.0108(28) -0.0174(29)
C51 0.0476(30) 0.0524(32) 0.0574(34) 0.0094(26) 0.0036(25) -0.0054(24)
C52 0.0586(38) 0.0838(48) 0.0886(49) -0.0096(37) 0.0036(34) -0.0135(33)
C53 0.0826(52) 0.1090(59) 0.0932(55) -0.0162(46) -0.0159(44) -0.0106(46)
C54 0.0534(40) 0.1100(61) 0.1141(62) 0.0229(50) -0.0023(41) -0.0089(41)
C55 0.0500(38) 0.1247(66) 0.1014(57) 0.0296(48) 0.0149(36) 0.0078(39)
C56 0.0472(34) 0.0999(50) 0.0718(41) 0.0142(37) 0.0054(30) -0.0054(34)
C61 0.0424(27) 0.0515(32) 0.0544(32) -0.0031(26) 0.0036(24) -0.0005(25)
C62 0.0773(41) 0.0539(36) 0.0687(38) -0.0003(30) 0.0186(32) 0.0116(30)
C63 0.0815(46) 0.0685(43) 0.0878(50) -0.0043(36) 0.0154(38) 0.0216(36)
C64 0.0646(40) 0.1026(55) 0.0713(44) -0.0219(40) 0.0190(33) 0.0098(38)
C65 0.0695(40) 0.0996(52) 0.0570(37) -0.0001(35) 0.0221(31) -0.0005(37)
C66 0.0556(33) 0.0658(37) 0.0629(37) 0.0084(29) 0.0142(29) -0.0004(28)

loop_
_atom_site_label
_atom_site_fract_x
_atom_site_fract_y
_atom_site_fract_z
_atom_site_U_iso_or_equiv
_atom_site_thermal_displace_type
_atom_site_type_symbol
_atom_site_calc_flag
_atom_site_calc_attached_atom
_atom_site_aniso_ratio
CU 0.41238(3) 0.12808(4) 0.12300(4) 0.0446(2) aniso Cu . . 1.43
P1 0.43694(7) 0.27063(9) 0.07076(9) 0.0433(5) aniso P . . 1.32
P2 0.45070(7) 0.07980(9) 0.26884(9) 0.0462(4) aniso P . . 1.43
O1 0.3025(2) 0.1312(3) 0.1191(3) 0.0638(15) aniso O . . 2.50
N1 0.4099(2) 0.0161(3) 0.0401(3) 0.0466(15) aniso N . . 2.04
N1' 0.5901(2) -0.0161(3) -0.0401(3) 0.0844(30) iso N . . 3.67
C1 0.1799(3) 0.0962(5) 0.0694(5) 0.0578(21) aniso C . . 1.97
C2 0.2598(3) 0.0781(4) 0.0665(4) 0.0603(20) aniso C . . 2.09
C3 0.2793(3) 0.0084(4) 0.0123(4) 0.0531(19) aniso C . . 1.61
C4 0.3498(3) -0.0246(4) 0.0033(4) 0.0869(31) aniso C . . 2.57
C5 0.3492(4) -0.1143(5) -0.0501(5) 0.0554(18) aniso C . . 2.22
C6 0.4798(3) -0.0277(4) 0.0317(4) 0.0479(18) aniso C . . 1.23
C6' 0.5203(3) 0.0277(4) -0.0317(4) 0.0680(24) iso C . . 1.48
C11 0.4061(2) 0.2884(2) -0.0512(2) 0.0853(30) aniso C . . 2.45
C12 0.3853(2) 0.2100(2) -0.1045(2) 0.0855(32) aniso C . . 2.75
C13 0.3607(2) 0.2198(2) -0.1978(2) 0.0766(27) aniso C . . 2.60
C14 0.3570(2) 0.3081(2) -0.2378(2) 0.0589(21) aniso C . . 1.56
C15 0.3779(2) 0.3865(2) -0.1844(2) 0.0500(19) aniso C . . 2.14
C16 0.4024(2) 0.3767(2) -0.0911(2) 0.0661(22) aniso C . . 2.07
C21 0.3899(2) 0.3679(2) 0.1182(3) 0.0828(28) aniso C . . 2.86
C22 0.3166(2) 0.3543(2) 0.1243(3) 0.0891(31) aniso C . . 3.56
C23 0.2768(2) 0.4253(2) 0.1576(3) 0.0927(31) aniso C . . 4.27
C24 0.3103(2) 0.5099(2) 0.1849(3) 0.0723(25) aniso C . . 2.14
C25 0.3836(2) 0.5235(2) 0.1788(3) 0.0473(17) aniso C . . 2.23
C26 0.4234(2) 0.4525(2) 0.1454(3) 0.0595(21) aniso C . . 1.65
C31 0.5323(1) 0.3097(2) 0.0914(2) 0.0737(27) aniso C . . 2.28
C32 0.5685(1) 0.3475(2) 0.0244(2) 0.0777(27) aniso C . . 2.63
C33 0.6409(1) 0.3754(2) 0.0466(2) 0.0752(23) aniso C . . 2.13
C34 0.6771(1) 0.3656(2) 0.1358(2) 0.0583(22) aniso C . . 1.72
C35 0.6409(1) 0.3278(2) 0.2028(2) 0.0488(18) aniso C . . 1.42
C36 0.5685(1) 0.2999(2) 0.1806(2) 0.0714(23) aniso C . . 2.39
C41 0.4442(2) -0.0464(2) 0.2839(2) 0.0840(30) aniso C . . 2.26
C42 0.4943(2) -0.0957(2) 0.3458(2) 0.0864(28) aniso C . . 2.47
C43 0.4873(2) -0.1920(2) 0.3546(2) 0.0823(29) aniso C . . 2.64
C44 0.4301(2) -0.2390(2) 0.3014(2) 0.0627(20) aniso C . . 1.94
C45 0.3800(2) -0.1897(2) 0.2394(2) 0.0530(19) aniso C . . 1.59
C46 0.3870(2) -0.0934(2) 0.2307(2) 0.0779(27) aniso C . . 1.89
C51 0.5442(2) 0.1021(3) 0.3253(3) 0.0981(31) aniso C . . 2.26
C52 0.5616(2) 0.1478(3) 0.4089(3) 0.0942(32) aniso C . . 2.77
C53 0.6342(2) 0.1624(3) 0.4464(3) 0.0917(33) aniso C . . 2.97
C54 0.6895(2) 0.1313(3) 0.4004(3) 0.0734(24) aniso C . . 2.30
C55 0.6722(2) 0.0855(3) 0.3168(3) 0.0498(16) aniso C . . 1.39
C56 0.5995(2) 0.0709(3) 0.2793(3) 0.0659(22) aniso C . . 1.74
C61 0.3944(2) 0.1274(2) 0.3484(2) 0.0790(28) aniso C . . 1.94
C62 0.3659(2) 0.2167(2) 0.3303(2) 0.0786(25) aniso C . . 2.44
C63 0.3235(2) 0.2576(2) 0.3891(2) 0.0740(24) aniso C . . 2.11
C64 0.3096(2) 0.2093(2) 0.4661(2) 0.0609(21) aniso C . . 1.45
C65 0.3380(2) 0.1200(2) 0.4842(2) 0.0695(40) aniso C . . 0.00
C66 0.3804(2) 0.0791(2) 0.4254(2) 0.0556(33) aniso C . . 0.00
C1S -0.0245(5) 0.0759(7) -0.0113(7) 0.1158(28) iso C . . 0.00
C2S -0.0397(7) -0.0016(11) 0.1236(10) 0.1853(48) iso C . . 0.00
C3S 0.0021(9) 0.0832(12) -0.1071(12) 0.1037(49) iso C . . 0.00
C4S -0.0401(9) 0.0660(13) 0.0621(12) 0.0987(46) iso C . . 0.00
C5S -0.0080(10) -0.0113(14) 0.0463(12) 0.1113(52) iso C . . 0.00
H1A 0.17940(0) 0.15300(0) 0.11760(0) 0.0800(0) iso H calc C1 1.00
H1B 0.15324(0) 0.03568(0) 0.09296(0) 0.0800(0) iso H calc C1 1.00
H1C 0.15058(0) 0.11696(0) 0.00331(0) 0.0800(0) iso H calc C1 1.00
H3 0.23020(0) -0.03810(0) -0.02120(0) 0.0800(0) iso H calc C3 1.00
H5A 0.35510(0) -0.16690(0) -0.01160(0) 0.0800(0) iso H calc C5 1.00
H5B 0.37820(0) -0.12060(0) -0.09180(0) 0.0800(0) iso H calc C5 1.00
H5C 0.30530(0) -0.12600(0) -0.08360(0) 0.0800(0) iso H calc C5 1.00
H6A 0.51400(0) -0.03101(0) 0.09799(0) 0.0800(0) iso H calc C6 1.00
H6B 0.47153(0) -0.09771(0) 0.00475(0) 0.0800(0) iso H calc C6 1.00
H12 0.37810(0) 0.14310(0) -0.07880(0) 0.0800(0) iso H calc C12 1.00
H13 0.34750(0) 0.15500(0) -0.23710(0) 0.0800(0) iso H calc C13 1.00
H14 0.34900(0) 0.31900(0) -0.30920(0) 0.0800(0) iso H calc C14 1.00
H15 0.37300(0) 0.45560(0) -0.20790(0) 0.0800(0) iso H calc C15 1.00
H16 0.41020(0) 0.44240(0) -0.05260(0) 0.0800(0) iso H calc C16 1.00
H22 0.29310(0) 0.28940(0) 0.10980(0) 0.0800(0) iso H calc C22 1.00
H23 0.21940(0) 0.41220(0) 0.17030(0) 0.0800(0) iso H calc C23 1.00
H24 0.27600(0) 0.56820(0) 0.20360(0) 0.0800(0) iso H calc C24 1.00
H25 0.41420(0) 0.57760(0) 0.21280(0) 0.0800(0) iso H calc C25 1.00
H26 0.48370(0) 0.45870(0) 0.13670(0) 0.0800(0) iso H calc C26 1.00
H32 0.54410(0) 0.35410(0) -0.03840(0) 0.0800(0) iso H calc C32 1.00
H33 0.65670(0) 0.40740(0) -0.01370(0) 0.0800(0) iso H calc C33 1.00
H34 0.73560(0) 0.38550(0) 0.15390(0) 0.0800(0) iso H calc C34 1.00
H35 0.66700(0) 0.32310(0) 0.27470(0) 0.0800(0) iso H calc C35 1.00
H36 0.53580(0) 0.27100(0) 0.22600(0) 0.0800(0) iso H calc C36 1.00
H42 0.54090(0) -0.05690(0) 0.38730(0) 0.0800(0) iso H calc C42 1.00
H43 0.52600(0) -0.23460(0) 0.40430(0) 0.0800(0) iso H calc C43 1.00
H44 0.41590(0) -0.31060(0) 0.30070(0) 0.0800(0) iso H calc C44 1.00
H45 0.33950(0) -0.22160(0) 0.20790(0) 0.0800(0) iso H calc C45 1.00
H46 0.34700(0) -0.05670(0) 0.18820(0) 0.0800(0) iso H calc C46 1.00
H52 0.51820(0) 0.15930(0) 0.44560(0) 0.0800(0) iso H calc C52 1.00
H53 0.64430(0) 0.17980(0) 0.51410(0) 0.0800(0) iso H calc C53 1.00
H54 0.74410(0) 0.14450(0) 0.41970(0) 0.0800(0) iso H calc C54 1.00
H55 0.71340(0) 0.06810(0) 0.28610(0) 0.0800(0) iso H calc C55 1.00
H56 0.58920(0) 0.03240(0) 0.21050(0) 0.0800(0) iso H calc C56 1.00
H62 0.37310(0) 0.23900(0) 0.26470(0) 0.0800(0) iso H calc C62 1.00
H63 0.30300(0) 0.33450(0) 0.37480(0) 0.0800(0) iso H calc C63 1.00
H64 0.28160(0) 0.23720(0) 0.51410(0) 0.0800(0) iso H calc C64 1.00
H65 0.32370(0) 0.08920(0) 0.54410(0) 0.0800(0) iso H calc C65 1.00
H66 0.40310(0) 0.01440(0) 0.44090(0) 0.0800(0) iso H calc C66 1.00

loop_
_atom_type_symbol
_atom_type_number_in_cell
_atom_type_description
_atom_type_scat_dispersion_real
_atom_type_scat_dispersion_imag
_atom_type_scat_source
Cu 2 Copper 0.263 1.266 'IT.4  Tab.2.2A 2.3.1'
P 4 Phosphorus 0.090 0.095 'IT.4  Tab.2.2A 2.3.1'
O 2 Oxygen 0.008 0.006 'IT.4  Tab.2.2A 2.3.1'
N 4 Nitrogen 0.004 0.003 'IT.4  Tab.2.2A 2.3.1'
C 96 Carbon 0.002 0.002 'IT.4  Tab.2.2A 2.3.1'
H 78 Hydrogen 0.000 0.000 'IT.4  Tab.2.2C      '

loop_
_geom_angle_atom_site_label_1
_geom_angle_atom_site_label_2
_geom_angle_atom_site_label_3
_geom_angle
_geom_angle_publ_flag
O1 CU N1 94.2(1) yes
P2 CU N1 108.1(1) yes
P2 CU O1 101.3(1) yes
P1 CU N1 119.8(1) yes
P1 CU O1 103.1(1) yes
P1 CU P2 123.5(0) yes
CU P1 C31 117.4(1) yes
CU P1 C21 114.8(1) yes
CU P1 C11 114.7(1) yes
C21 P1 C31 102.1(1) yes
C11 P1 C31 105.4(1) yes
C11 P1 C21 100.3(1) yes
CU P2 C61 112.0(1) yes
CU P2 C51 120.9(1) yes
CU P2 C41 113.6(1) yes
C51 P2 C61 103.8(1) yes
C41 P2 C61 103.6(1) yes
C41 P2 C51 101.1(1) yes
CU O1 C2 122.0(3) yes
CU N1 C6 117.2(3) yes
CU N1 C4 123.2(3) yes
C4 N1 C6 119.1(4) yes
H1B C1 H1C 109(1) no
H1A C1 H1C 109(1) no
H1A C1 H1B 110(1) no
C2 C1 H1C 112(1) no
C2 C1 H1B 112(1) no
C2 C1 H1A 105(0) no
O1 C2 C1 113.5(5) yes
C1 C2 C3 119.5(5) yes
O1 C2 C3 126.9(5) yes
C2 C3 H3 114(0) no
C2 C3 C4 129.2(5) yes
C4 C3 H3 116(0) no
N1 C4 C3 123.8(4) yes
C3 C4 C5 113.7(5) yes
N1 C4 C5 122.5(5) yes
C4 C5 H5C 112(1) no
C4 C5 H5B 120(1) no
C4 C5 H5A 112(1) no
H5B C5 H5C 101(1) no
H5A C5 H5C 101(1) no
H5A C5 H5B 108(1) no
N1 C6 H6B 111(0) no
N1 C6 H6A 110(0) no
N1 C6 C6' 111.3(4) yes
H6A C6 H6B 109(0) no
C6' C6 H6B 108(0) no
C6' C6 H6A 108(0) no
N1' C6' C6 111.3(4) yes
P1 C11 C16 122.3(2) yes
P1 C11 C12 117.7(2) yes
C12 C11 C16 120.0(2) yes
C11 C12 H12 125(0) no
C11 C12 C13 120.0(2) yes
C13 C12 H12 114(0) no
C12 C13 H13 117(0) no
C12 C13 C14 120.0(2) yes
C14 C13 H13 123(0) no
C13 C14 H14 123(0) no
C13 C14 C15 120.0(2) yes
C15 C14 H14 116(0) no
C14 C15 H15 125(0) no
C14 C15 C16 120.0(2) yes
C16 C15 H15 115(0) no
C11 C16 C15 120.0(2) yes
C15 C16 H16 115(0) no
C11 C16 H16 124(0) no
P1 C21 C26 123.4(2) yes
P1 C21 C22 116.6(2) yes
C22 C21 C26 120.0(3) yes
C21 C22 H22 120(0) no
C21 C22 C23 120.0(2) yes
C23 C22 H22 120(0) no
C22 C23 H23 120(0) no
C22 C23 C24 120.0(3) yes
C24 C23 H23 119(0) no
C23 C24 H24 119(0) no
C23 C24 C25 120.0(2) yes
C25 C24 H24 121(0) no
C24 C25 H25 122(0) no
C24 C25 C26 120.0(2) yes
C26 C25 H25 116(0) no
C21 C26 C25 120.0(3) yes
C25 C26 H26 124(0) no
C21 C26 H26 116(0) no
P1 C31 C36 115.9(2) yes
P1 C31 C32 124.1(2) yes
C32 C31 C36 120.0(2) yes
C31 C32 H32 121(0) no
C31 C32 C33 120.0(3) yes
C33 C32 H32 119(0) no
C32 C33 H33 108(0) no
C32 C33 C34 120.0(2) yes
C34 C33 H33 132(0) no
C33 C34 H34 121(0) no
C33 C34 C35 120.0(2) yes
C35 C34 H34 119(0) no
C34 C35 H35 122(0) no
C34 C35 C36 120.0(3) yes
C36 C35 H35 118(0) no
C31 C36 C35 120.0(2) yes
C35 C36 H36 126(0) no
C31 C36 H36 114(0) no
P2 C41 C46 117.9(2) yes
P2 C41 C42 122.1(2) yes
C42 C41 C46 120.0(2) yes
C41 C42 H42 119(0) no
C41 C42 C43 120.0(3) yes
C43 C42 H42 121(0) no
C42 C43 H43 123(0) no
C42 C43 C44 120.0(2) yes
C44 C43 H43 117(0) no
C43 C44 H44 130(0) no
C43 C44 C45 120.0(2) yes
C45 C44 H44 110(0) no
C44 C45 H45 119(0) no
C44 C45 C46 120.0(3) yes
C46 C45 H45 121(0) no
C41 C46 C45 120.0(3) yes
C45 C46 H46 119(0) no
C41 C46 H46 121(0) no
P2 C51 C56 116.1(2) yes
P2 C51 C52 123.9(2) yes
C52 C51 C56 120.0(3) yes
C51 C52 H52 116(0) no
C51 C52 C53 120.0(3) yes
C53 C52 H52 123(0) no
C52 C53 H53 116(0) no
C52 C53 C54 120.0(3) yes
C54 C53 H53 122(0) no
C53 C54 H54 125(0) no
C53 C54 C55 120.0(2) yes
C55 C54 H54 115(0) no
C54 C55 H55 116(0) no
C54 C55 C56 120.0(3) yes
C56 C55 H55 124(0) no
C51 C56 C55 120.0(3) yes
C55 C56 H56 116(0) no
C51 C56 H56 124(0) no
P2 C61 C66 122.8(2) yes
P2 C61 C62 117.2(2) yes
C62 C61 C66 120.0(3) yes
C61 C62 H62 111(0) no
C61 C62 C63 120.0(2) yes
C63 C62 H62 128(0) no
C62 C63 H63 119(0) no
C62 C63 C64 120.0(3) yes
C64 C63 H63 121(0) no
C63 C64 H64 124(0) no
C63 C64 C65 120.0(3) yes
C65 C64 H64 116(0) no
C64 C65 H65 114(0) no
C64 C65 C66 120.0(2) yes
C66 C65 H65 126(0) no
C61 C66 C65 120.0(3) yes
C65 C66 H66 119(0) no
C61 C66 H66 121(0) no
C4S C1S C5S 55.8(*) yes
C3S C1S C5S 119.7(*) yes
C3S C1S C4S 175.0(*) yes
C4S C2S C5S 57.3(*) yes
C1S C4S C2S 138.2(*) yes
C2S C4S C5S 63.2(*) yes
C1S C4S C5S 75.4(*) yes
C2S C5S C4S 59.6(*) yes
C1S C5S C4S 48.8(*) yes
C1S C5S C2S 108.1(*) yes

loop_
_geom_bond_atom_site_label_1
_geom_bond_atom_site_label_2
_geom_bond_distance
_geom_bond_publ_flag
CU P1 2.259(1) yes
CU P2 2.277(1) yes
CU O1 2.038(3) yes
CU N1 2.019(4) yes
P1 C11 1.828(2) yes
P1 C21 1.844(3) yes
P1 C31 1.840(2) yes
P2 C41 1.830(2) yes
P2 C51 1.837(3) yes
P2 C61 1.830(3) yes
O1 C2 1.275(6) yes
N1 C4 1.301(6) yes
N1 C6 1.467(6) yes
N1' C6' 1.467(6) yes
C1 C2 1.517(8) yes
C1 H1A 1.085(7) no
C1 H1B 1.084(7) no
C1 H1C 1.087(7) no
C2 C3 1.368(8) yes
C3 C4 1.421(7) yes
C3 H3 1.176(5) no
C4 C5 1.510(8) yes
C5 H5A 0.942(7) no
C5 H5B 0.888(8) no
C5 H5C 0.903(6) no
C6 C6' 1.518(8) yes
C6 H6A 1.086(5) no
C6 H6B 1.083(5) no
C11 C12 1.395(4) yes
C11 C16 1.395(4) yes
C12 C13 1.395(3) yes
C12 H12 1.048(3) no
C13 C14 1.395(4) yes
C13 H13 1.104(3) no
C14 C15 1.395(4) yes
C14 H14 1.059(2) no
C15 C16 1.395(3) yes
C15 H15 1.049(3) no
C16 H16 1.100(3) no
C21 C22 1.395(4) yes
C21 C26 1.395(4) yes
C22 C23 1.395(4) yes
C22 H22 1.036(3) no
C23 C24 1.395(4) yes
C23 H23 1.130(3) no
C24 C25 1.395(4) yes
C24 H24 1.114(3) no
C25 C26 1.395(4) yes
C25 H25 1.044(3) no
C26 H26 1.153(3) no
C31 C32 1.395(4) yes
C31 C36 1.395(4) yes
C32 C33 1.395(3) yes
C32 H32 0.975(3) no
C33 C34 1.395(4) yes
C33 H33 1.087(3) no
C34 C35 1.395(4) yes
C34 H34 1.117(2) no
C35 C36 1.395(3) yes
C35 H35 1.103(3) no
C36 H36 1.061(3) no
C41 C42 1.395(4) yes
C41 C46 1.395(4) yes
C42 C43 1.395(3) yes
C42 H42 1.128(3) no
C43 C44 1.395(4) yes
C43 H43 1.127(3) no
C44 C45 1.395(4) yes
C44 H44 1.060(2) no
C45 C46 1.395(3) yes
C45 H45 0.940(3) no
C46 H46 1.040(3) no
C51 C52 1.395(5) yes
C51 C56 1.395(4) yes
C52 C53 1.395(3) yes
C52 H52 1.056(3) no
C53 C54 1.395(4) yes
C53 H53 1.024(3) no
C54 C55 1.395(5) yes
C54 H54 1.029(2) no
C55 C56 1.395(3) yes
C55 H55 0.985(3) no
C56 H56 1.150(3) no
C61 C62 1.395(4) yes
C61 C66 1.395(4) yes
C62 C63 1.395(4) yes
C62 H62 1.052(3) no
C63 C64 1.395(4) yes
C63 H63 1.175(3) no
C64 C65 1.395(4) yes
C64 H64 1.028(3) no
C65 C66 1.395(4) yes
C65 H65 1.064(3) no
C66 H66 1.031(3) no
C1S C3S 1.581(2) yes
C1S C4S 1.180(2) yes
C1S C5S 1.519(2) yes
C2S C4S 1.331(2) yes
C2S C5S 1.378(2) yes
C4S C5S 1.299(2) yes
